data_2215576
loop_
_publ_author_name
'Fu, Zhiyong'
'Yi, Jianglong'
'Chen, Yuan'
'Liao, Shijun'
'Guo, Ning'

_publ_section_title
;
 Diethylammonium ethyl (4-methylanilino)phosphonate chloroform solvate
;
_journal_coeditor_code LH2482
_journal_issue 10
_journal_name_full 'Acta Crystallographica Section E'
_journal_page_first o3955
_journal_page_last o3955
_journal_paper_doi 10.1107/S1600536807041499
_journal_volume 63
_journal_year 2007
_chemical_formula_iupac 'C4 H12 N +, C9 H13 N O3 P -, C H Cl3'
_chemical_formula_moiety 'C9 H13 N O3 P, C4 H12 N, C H Cl3'
_chemical_formula_sum 'C14 H26 Cl3 N2 O3 P'
_chemical_formula_weight 407.69
_chemical_name_systematic
;
Diethylammonium ethyl (4-methylanilino)phosphonate chloroform solvate
;
_space_group_IT_number 2
_symmetry_cell_setting triclinic
_symmetry_space_group_name_Hall '-P 1'
_symmetry_space_group_name_H-M 'P -1'
_atom_sites_solution_hydrogens geom
_atom_sites_solution_primary direct
_atom_sites_solution_secondary difmap
_audit_creation_method SHELXL-97
_cell_angle_alpha 82.8707(15)
_cell_angle_beta 83.869(2)
_cell_angle_gamma 84.9637(18)
_cell_formula_units_Z 4
_cell_length_a 8.4030(2)
_cell_length_b 12.5575(4)
_cell_length_c 19.6980(7)
_cell_measurement_reflns_used 14646
_cell_measurement_temperature 173(2)
_cell_measurement_theta_max 26.37
_cell_measurement_theta_min 2.57
_cell_volume 2044.82(11)
_computing_cell_refinement 'SAINT (Bruker, 1994)'
_computing_data_collection 'SMART (Bruker, 1996)'
_computing_data_reduction 'SAINT (Bruker, 1994)'
_computing_molecular_graphics 'SHELXTL (Bruker, 1994)'
_computing_publication_material 'SHELXTL (Bruker, 1994)'
_computing_structure_refinement 'SHELXTL (Bruker, 1994)'
_computing_structure_solution 'SHELXTL (Bruker, 1994)'
_diffrn_ambient_temperature 173(2)
_diffrn_measured_fraction_theta_full 0.967
_diffrn_measured_fraction_theta_max 0.962
_diffrn_measurement_device_type 'Bruker SMART CCD'
_diffrn_measurement_method \w
_diffrn_radiation_monochromator graphite
_diffrn_radiation_source 'fine-focus sealed tube'
_diffrn_radiation_type MoK\a
_diffrn_radiation_wavelength 0.71073
_diffrn_reflns_av_R_equivalents 0.0259
_diffrn_reflns_av_sigmaI/netI 0.0379
_diffrn_reflns_limit_h_max 10
_diffrn_reflns_limit_h_min -10
_diffrn_reflns_limit_k_max 15
_diffrn_reflns_limit_k_min -15
_diffrn_reflns_limit_l_max 24
_diffrn_reflns_limit_l_min -24
_diffrn_reflns_number 14646
_diffrn_reflns_theta_full 26.37
_diffrn_reflns_theta_max 26.37
_diffrn_reflns_theta_min 2.57
_diffrn_standards_decay_% 3.8
_diffrn_standards_interval_time 0.3333
_diffrn_standards_number 0
_exptl_absorpt_coefficient_mu 0.540
_exptl_absorpt_correction_T_max 0.895
_exptl_absorpt_correction_T_min 0.811
_exptl_absorpt_correction_type multi-scan
_exptl_absorpt_process_details '(SADABS; Sheldrick, 1996)'
_exptl_crystal_colour colourless
_exptl_crystal_density_diffrn 1.326
_exptl_crystal_density_method 'not measured'
_exptl_crystal_description block
_exptl_crystal_F_000 856
_exptl_crystal_size_max 0.4
_exptl_crystal_size_mid 0.4
_exptl_crystal_size_min 0.2
_refine_diff_density_max 0.869
_refine_diff_density_min -0.370
_refine_ls_extinction_method none
_refine_ls_goodness_of_fit_ref 1.037
_refine_ls_hydrogen_treatment mixed
_refine_ls_matrix_type full
_refine_ls_number_parameters 447
_refine_ls_number_reflns 8048
_refine_ls_number_restraints 0
_refine_ls_restrained_S_all 1.037
_refine_ls_R_factor_all 0.0819
_refine_ls_R_factor_gt 0.0515
_refine_ls_shift/su_max 0.002
_refine_ls_shift/su_mean 0.000
_refine_ls_structure_factor_coef Fsqd
_refine_ls_weighting_details 'calc w=1/[\s^2^(Fo^2^)+(0.0688P)^2^+1.5923P] where P=(Fo^2^+2Fc^2^)/3'
_refine_ls_weighting_scheme calc
_refine_ls_wR_factor_gt 0.1342
_refine_ls_wR_factor_ref 0.1549
_reflns_number_gt 5266
_reflns_number_total 8048
_reflns_threshold_expression I>2\s(I)
_cod_data_source_file lh2482.cif
_cod_data_source_block I
_cod_database_code 2215576

loop_
_symmetry_equiv_pos_as_xyz
'x, y, z'
'-x, -y, -z'

loop_
_atom_site_type_symbol
_atom_site_label
_atom_site_fract_x
_atom_site_fract_y
_atom_site_fract_z
_atom_site_U_iso_or_equiv
_atom_site_adp_type
_atom_site_calc_flag
_atom_site_refinement_flags
_atom_site_occupancy
P P1 1.29263(7) 0.89735(5) 1.05042(3) 0.02205(16) Uani d . 1
P P2 0.71031(7) 1.10383(5) 1.44730(3) 0.02143(16) Uani d . 1
C C1 1.5019(4) 0.9023(3) 1.19335(18) 0.0534(9) Uani d . 1
H H1B 1.6076 0.9100 1.2056 0.080 Uiso calc R 1
H H1C 1.4394 0.8677 1.2322 0.080 Uiso calc R 1
H H1F 1.4511 0.9721 1.1798 0.080 Uiso calc R 1
C C2 1.5139(3) 0.8359(2) 1.13512(16) 0.0392(7) Uani d . 1
H H2A 1.5784 0.8704 1.0961 0.047 Uiso calc R 1
H H2B 1.5667 0.7657 1.1485 0.047 Uiso calc R 1
C C3 1.4176(3) 0.76561(18) 0.95398(13) 0.0244(5) Uani d . 1
C C4 1.3400(3) 0.6769(2) 0.98657(14) 0.0339(6) Uani d . 1
H H4A 1.2809 0.6812 1.0290 0.041 Uiso calc R 1
C C5 1.3499(3) 0.5826(2) 0.95654(15) 0.0372(7) Uani d . 1
H H5A 1.2964 0.5248 0.9794 0.045 Uiso calc R 1
C C6 1.4366(3) 0.5708(2) 0.89340(15) 0.0326(6) Uani d . 1
C C7 1.5153(3) 0.6589(2) 0.86158(14) 0.0348(6) Uani d . 1
H H7A 1.5755 0.6538 0.8195 0.042 Uiso calc R 1
C C8 1.5066(3) 0.7547(2) 0.89096(14) 0.0315(6) Uani d . 1
H H8A 1.5609 0.8123 0.8682 0.038 Uiso calc R 1
C C9 1.4443(4) 0.4666(2) 0.86181(17) 0.0469(8) Uani d . 1
H H9A 1.5092 0.4733 0.8185 0.070 Uiso calc R 1
H H9B 1.3379 0.4511 0.8547 0.070 Uiso calc R 1
H H9C 1.4908 0.4093 0.8922 0.070 Uiso calc R 1
C C10 0.5322(4) 1.1069(3) 1.29435(16) 0.0507(8) Uani d . 1
H H10A 0.4308 1.0988 1.2779 0.076 Uiso calc R 1
H H10B 0.5844 1.0371 1.3068 0.076 Uiso calc R 1
H H10C 0.5986 1.1460 1.2588 0.076 Uiso calc R 1
C C11 0.5053(3) 1.1669(2) 1.35537(15) 0.0384(7) Uani d . 1
H H11A 0.4510 1.2370 1.3429 0.046 Uiso calc R 1
H H11B 0.4368 1.1280 1.3910 0.046 Uiso calc R 1
C C12 0.5763(3) 1.23085(18) 1.54516(12) 0.0221(5) Uani d . 1
C C13 0.6510(3) 1.32177(19) 1.51385(14) 0.0314(6) Uani d . 1
H H13A 0.7082 1.3204 1.4708 0.038 Uiso calc R 1
C C14 0.6406(3) 1.4135(2) 1.54627(15) 0.0351(6) Uani d . 1
H H14A 0.6919 1.4729 1.5245 0.042 Uiso calc R 1
C C15 0.5556(3) 1.4207(2) 1.61081(14) 0.0313(6) Uani d . 1
C C16 0.4814(3) 1.3295(2) 1.64106(14) 0.0328(6) Uani d . 1
H H16A 0.4234 1.3311 1.6839 0.039 Uiso calc R 1
C C17 0.4911(3) 1.2363(2) 1.60930(13) 0.0287(6) Uani d . 1
H H17A 0.4400 1.1768 1.6311 0.034 Uiso calc R 1
C C18 0.5453(4) 1.5223(2) 1.64501(17) 0.0442(7) Uani d . 1
H H18A 0.4825 1.5120 1.6887 0.066 Uiso calc R 1
H H18B 0.4955 1.5805 1.6164 0.066 Uiso calc R 1
H H18C 0.6514 1.5391 1.6518 0.066 Uiso calc R 1
C C19 0.9895(4) 1.0396(3) 1.18932(18) 0.0625(10) Uani d . 1
H H19A 0.9186 0.9997 1.2226 0.094 Uiso calc R 1
H H19B 1.0103 1.1049 1.2064 0.094 Uiso calc R 1
H H19C 1.0887 0.9969 1.1812 0.094 Uiso calc R 1
C C20 0.9133(4) 1.0663(3) 1.12371(15) 0.0469(8) Uani d . 1
H H20A 0.8118 1.1078 1.1325 0.056 Uiso calc R 1
H H20B 0.8907 1.0000 1.1072 0.056 Uiso calc R 1
C C21 1.0452(4) 1.2393(2) 1.07998(19) 0.0513(8) Uani d . 1
H H21A 1.1069 1.2367 1.1192 0.062 Uiso calc R 1
H H21B 0.9428 1.2791 1.0902 0.062 Uiso calc R 1
C C22 1.1338(5) 1.2952(3) 1.0177(2) 0.0731(12) Uani d . 1
H H22A 1.1507 1.3670 1.0259 0.110 Uiso calc R 1
H H22B 1.0720 1.2983 0.9791 0.110 Uiso calc R 1
H H22C 1.2356 1.2563 1.0081 0.110 Uiso calc R 1
C C23 1.1327(4) 0.9797(3) 1.36070(18) 0.0609(10) Uani d . 1
H H23A 1.1959 0.9904 1.3172 0.091 Uiso calc R 1
H H23B 1.1984 0.9845 1.3971 0.091 Uiso calc R 1
H H23C 1.0450 1.0342 1.3623 0.091 Uiso calc R 1
C C24 1.0701(4) 0.8741(3) 1.36913(16) 0.0531(9) Uani d . 1
H H24A 1.1589 0.8194 1.3668 0.064 Uiso calc R 1
H H24B 1.0060 0.8690 1.3317 0.064 Uiso calc R 1
C C25 0.9187(4) 0.7405(2) 1.4462(2) 0.0550(10) Uani d . 1
H H25A 0.8568 0.7291 1.4093 0.066 Uiso calc R 1
H H25B 1.0127 0.6897 1.4454 0.066 Uiso calc R 1
C C26 0.8194(4) 0.7206(3) 1.5135(2) 0.0675(11) Uani d . 1
H H26A 0.7872 0.6482 1.5194 0.101 Uiso calc R 1
H H26B 0.7258 0.7703 1.5141 0.101 Uiso calc R 1
H H26C 0.8814 0.7304 1.5501 0.101 Uiso calc R 1
C C27 0.9296(3) 1.3268(2) 1.31187(16) 0.0370(7) Uani d . 1
C C28 1.0752(3) 0.6802(2) 1.18552(16) 0.0361(6) Uani d . 1
O O1 1.3562(2) 0.82291(14) 1.11549(9) 0.0304(4) Uani d . 1
O O2 1.31494(19) 1.01307(13) 1.05514(9) 0.0274(4) Uani d . 1
O O3 1.12594(18) 0.86509(13) 1.04931(9) 0.0263(4) Uani d . 1
O O4 0.87397(18) 1.13685(13) 1.45287(9) 0.0274(4) Uani d . 1
O O5 0.68917(19) 0.98893(13) 1.43997(9) 0.0273(4) Uani d . 1
O O6 0.6545(2) 1.18052(13) 1.38125(9) 0.0292(4) Uani d . 1
Cl Cl1 0.81294(9) 1.34074(7) 1.24222(4) 0.0466(2) Uani d . 1
Cl Cl2 0.91751(11) 1.44700(7) 1.34968(5) 0.0574(2) Uani d . 1
Cl Cl3 1.13127(9) 1.28867(8) 1.28418(5) 0.0570(2) Uani d . 1
Cl Cl4 0.87684(9) 0.72423(8) 1.21407(6) 0.0698(3) Uani d . 1
Cl Cl5 1.07822(12) 0.55915(7) 1.14978(5) 0.0607(3) Uani d . 1
Cl Cl6 1.19441(9) 0.66534(7) 1.25426(4) 0.0490(2) Uani d . 1
N N1 1.4088(3) 0.86350(17) 0.98185(11) 0.0276(5) Uani d . 1
H H1 1.480(4) 0.902(3) 0.9688(17) 0.047(10) Uiso d . 1
N N2 0.5856(2) 1.13562(17) 1.51415(11) 0.0260(5) Uani d . 1
H H2 0.521(4) 1.094(3) 1.5298(17) 0.044(9) Uiso d . 1
N N3 1.0184(3) 1.13005(19) 1.06806(12) 0.0304(5) Uani d . 1
H H3 1.102(4) 1.097(3) 1.0637(16) 0.039(9) Uiso d . 1
H H4 0.970(3) 1.132(2) 1.0265(17) 0.039(8) Uiso d . 1
N N4 0.9706(3) 0.85319(19) 1.43514(12) 0.0303(5) Uani d . 1
H H5 0.882(4) 0.896(3) 1.4384(16) 0.046(9) Uiso d . 1
H H6 1.029(3) 0.859(2) 1.4702(16) 0.035(8) Uiso d . 1
H H7 0.889(3) 1.272(2) 1.3452(15) 0.037(8) Uiso d . 1
H H8 1.113(3) 0.737(2) 1.1534(16) 0.042(8) Uiso d . 1

loop_
_atom_site_aniso_label
_atom_site_aniso_U_11
_atom_site_aniso_U_22
_atom_site_aniso_U_33
_atom_site_aniso_U_12
_atom_site_aniso_U_13
_atom_site_aniso_U_23
P1 0.0208(3) 0.0206(3) 0.0255(3) -0.0042(2) -0.0029(2) -0.0034(2)
P2 0.0196(3) 0.0207(3) 0.0247(3) -0.0046(2) -0.0021(2) -0.0035(2)
C1 0.063(2) 0.0459(18) 0.059(2) 0.0036(16) -0.0318(18) -0.0195(16)
C2 0.0372(15) 0.0373(15) 0.0478(18) 0.0049(12) -0.0223(13) -0.0129(13)
C3 0.0212(12) 0.0212(12) 0.0309(14) -0.0012(9) -0.0039(10) -0.0026(10)
C4 0.0374(15) 0.0271(13) 0.0353(15) -0.0060(11) 0.0082(12) -0.0031(11)
C5 0.0448(16) 0.0203(13) 0.0457(18) -0.0070(12) 0.0035(13) -0.0043(12)
C6 0.0327(14) 0.0273(13) 0.0392(16) 0.0043(11) -0.0076(12) -0.0104(12)
C7 0.0355(14) 0.0371(15) 0.0320(15) -0.0024(12) 0.0030(12) -0.0099(12)
C8 0.0320(14) 0.0311(14) 0.0317(15) -0.0078(11) 0.0015(11) -0.0044(11)
C9 0.0557(19) 0.0325(15) 0.055(2) 0.0032(14) -0.0081(15) -0.0179(14)
C10 0.060(2) 0.0543(19) 0.0435(19) -0.0111(16) -0.0163(16) -0.0156(16)
C11 0.0352(15) 0.0404(16) 0.0428(17) 0.0015(12) -0.0167(13) -0.0099(13)
C12 0.0181(11) 0.0225(12) 0.0266(13) -0.0036(9) -0.0050(9) -0.0028(10)
C13 0.0369(14) 0.0239(13) 0.0320(15) -0.0054(11) 0.0047(11) -0.0026(11)
C14 0.0418(15) 0.0229(13) 0.0407(17) -0.0077(11) 0.0017(13) -0.0050(12)
C15 0.0323(14) 0.0262(13) 0.0369(15) 0.0006(11) -0.0062(11) -0.0091(11)
C16 0.0331(14) 0.0363(14) 0.0288(14) -0.0022(11) 0.0021(11) -0.0082(12)
C17 0.0281(13) 0.0286(13) 0.0298(14) -0.0095(10) 0.0011(11) -0.0030(11)
C18 0.0507(18) 0.0343(15) 0.0504(19) 0.0006(13) -0.0066(15) -0.0177(14)
C19 0.070(2) 0.067(2) 0.046(2) -0.0003(19) 0.0016(18) 0.0014(18)
C20 0.0357(16) 0.067(2) 0.0358(17) 0.0067(15) -0.0047(13) -0.0022(15)
C21 0.056(2) 0.0374(16) 0.066(2) 0.0032(15) -0.0239(17) -0.0199(16)
C22 0.085(3) 0.049(2) 0.091(3) -0.029(2) -0.042(2) 0.015(2)
C23 0.053(2) 0.077(3) 0.049(2) 0.0022(19) 0.0029(16) -0.0027(19)
C24 0.0422(17) 0.079(2) 0.0377(18) 0.0091(17) -0.0037(14) -0.0139(17)
C25 0.0407(17) 0.0396(17) 0.094(3) 0.0057(14) -0.0284(18) -0.0323(18)
C26 0.060(2) 0.047(2) 0.097(3) -0.0234(17) -0.026(2) 0.013(2)
C27 0.0326(14) 0.0365(15) 0.0407(17) -0.0079(12) -0.0007(12) 0.0019(13)
C28 0.0315(14) 0.0366(15) 0.0395(17) -0.0062(12) -0.0034(12) 0.0013(13)
O1 0.0312(9) 0.0303(9) 0.0318(10) -0.0035(7) -0.0121(8) -0.0029(8)
O2 0.0230(8) 0.0217(8) 0.0385(10) -0.0056(7) -0.0011(7) -0.0064(7)
O3 0.0219(8) 0.0301(9) 0.0286(10) -0.0070(7) -0.0027(7) -0.0055(7)
O4 0.0202(8) 0.0328(9) 0.0309(10) -0.0080(7) -0.0031(7) -0.0064(8)
O5 0.0243(8) 0.0210(8) 0.0371(10) -0.0050(7) 0.0014(7) -0.0070(7)
O6 0.0313(9) 0.0296(9) 0.0280(10) -0.0069(7) -0.0084(7) -0.0008(7)
Cl1 0.0401(4) 0.0578(5) 0.0423(4) -0.0038(3) -0.0082(3) -0.0038(4)
Cl2 0.0731(6) 0.0455(4) 0.0558(5) -0.0118(4) -0.0042(4) -0.0107(4)
Cl3 0.0326(4) 0.0710(6) 0.0650(6) -0.0005(4) -0.0016(4) -0.0038(4)
Cl4 0.0325(4) 0.0831(7) 0.0890(7) 0.0047(4) -0.0021(4) -0.0014(6)
Cl5 0.0874(7) 0.0465(5) 0.0511(5) -0.0216(4) -0.0063(5) -0.0061(4)
Cl6 0.0441(4) 0.0613(5) 0.0424(5) 0.0017(4) -0.0093(3) -0.0087(4)
N1 0.0252(11) 0.0230(11) 0.0350(13) -0.0080(9) 0.0036(9) -0.0065(9)
N2 0.0247(11) 0.0224(10) 0.0312(12) -0.0088(9) 0.0036(9) -0.0048(9)
N3 0.0269(12) 0.0343(12) 0.0304(13) 0.0036(10) -0.0053(10) -0.0073(10)
N4 0.0224(11) 0.0387(13) 0.0320(13) 0.0027(10) -0.0075(10) -0.0125(10)

loop_
_atom_type_symbol
_atom_type_description
_atom_type_scat_dispersion_real
_atom_type_scat_dispersion_imag
_atom_type_scat_source
C C 0.0033 0.0016 'International Tables Vol C Tables 4.2.6.8 and 6.1.1.4'
H H 0.0000 0.0000 'International Tables Vol C Tables 4.2.6.8 and 6.1.1.4'
N N 0.0061 0.0033 'International Tables Vol C Tables 4.2.6.8 and 6.1.1.4'
O O 0.0106 0.0060 'International Tables Vol C Tables 4.2.6.8 and 6.1.1.4'
P P 0.1023 0.0942 'International Tables Vol C Tables 4.2.6.8 and 6.1.1.4'
Cl Cl 0.1484 0.1585 'International Tables Vol C Tables 4.2.6.8 and 6.1.1.4'

loop_
_geom_angle_atom_site_label_1
_geom_angle_atom_site_label_2
_geom_angle_atom_site_label_3
_geom_angle
O3 P1 O2 118.32(10)
O3 P1 O1 103.44(10)
O2 P1 O1 110.39(10)
O3 P1 N1 110.78(11)
O2 P1 N1 106.60(11)
O1 P1 N1 106.81(11)
O4 P2 O5 119.28(10)
O4 P2 O6 103.03(10)
O5 P2 O6 110.12(10)
O4 P2 N2 110.52(11)
O5 P2 N2 106.51(11)
O6 P2 N2 106.80(10)
C2 C1 H1B 109.5
C2 C1 H1C 109.5
H1B C1 H1C 109.5
C2 C1 H1F 109.5
H1B C1 H1F 109.5
H1C C1 H1F 109.5
O1 C2 C1 110.7(2)
O1 C2 H2A 109.5
C1 C2 H2A 109.5
O1 C2 H2B 109.5
C1 C2 H2B 109.5
H2A C2 H2B 108.1
C4 C3 C8 117.5(2)
C4 C3 N1 122.7(2)
C8 C3 N1 119.8(2)
C5 C4 C3 120.6(2)
C5 C4 H4A 119.7
C3 C4 H4A 119.7
C4 C5 C6 122.5(2)
C4 C5 H5A 118.7
C6 C5 H5A 118.7
C7 C6 C5 116.6(2)
C7 C6 C9 122.2(3)
C5 C6 C9 121.2(3)
C6 C7 C8 121.7(2)
C6 C7 H7A 119.2
C8 C7 H7A 119.2
C7 C8 C3 121.0(2)
C7 C8 H8A 119.5
C3 C8 H8A 119.5
C6 C9 H9A 109.5
C6 C9 H9B 109.5
H9A C9 H9B 109.5
C6 C9 H9C 109.5
H9A C9 H9C 109.5
H9B C9 H9C 109.5
C11 C10 H10A 109.5
C11 C10 H10B 109.5
H10A C10 H10B 109.5
C11 C10 H10C 109.5
H10A C10 H10C 109.5
H10B C10 H10C 109.5
O6 C11 C10 110.9(2)
O6 C11 H11A 109.5
C10 C11 H11A 109.5
O6 C11 H11B 109.5
C10 C11 H11B 109.5
H11A C11 H11B 108.0
C17 C12 C13 118.1(2)
C17 C12 N2 119.9(2)
C13 C12 N2 122.1(2)
C14 C13 C12 120.4(2)
C14 C13 H13A 119.8
C12 C13 H13A 119.8
C13 C14 C15 122.5(2)
C13 C14 H14A 118.8
C15 C14 H14A 118.8
C16 C15 C14 116.3(2)
C16 C15 C18 122.3(3)
C14 C15 C18 121.4(2)
C17 C16 C15 122.0(2)
C17 C16 H16A 119.0
C15 C16 H16A 119.0
C16 C17 C12 120.8(2)
C16 C17 H17A 119.6
C12 C17 H17A 119.6
C15 C18 H18A 109.5
C15 C18 H18B 109.5
H18A C18 H18B 109.5
C15 C18 H18C 109.5
H18A C18 H18C 109.5
H18B C18 H18C 109.5
C20 C19 H19A 109.5
C20 C19 H19B 109.5
H19A C19 H19B 109.5
C20 C19 H19C 109.5
H19A C19 H19C 109.5
H19B C19 H19C 109.5
C19 C20 N3 112.8(3)
C19 C20 H20A 109.0
N3 C20 H20A 109.0
C19 C20 H20B 109.0
N3 C20 H20B 109.0
H20A C20 H20B 107.8
N3 C21 C22 110.0(3)
N3 C21 H21A 109.7
C22 C21 H21A 109.7
N3 C21 H21B 109.7
C22 C21 H21B 109.7
H21A C21 H21B 108.2
C21 C22 H22A 109.5
C21 C22 H22B 109.5
H22A C22 H22B 109.5
C21 C22 H22C 109.5
H22A C22 H22C 109.5
H22B C22 H22C 109.5
C24 C23 H23A 109.5
C24 C23 H23B 109.5
H23A C23 H23B 109.5
C24 C23 H23C 109.5
H23A C23 H23C 109.5
H23B C23 H23C 109.5
C23 C24 N4 112.1(3)
C23 C24 H24A 109.2
N4 C24 H24A 109.2
C23 C24 H24B 109.2
N4 C24 H24B 109.2
H24A C24 H24B 107.9
C26 C25 N4 110.9(3)
C26 C25 H25A 109.5
N4 C25 H25A 109.5
C26 C25 H25B 109.5
N4 C25 H25B 109.5
H25A C25 H25B 108.0
C25 C26 H26A 109.5
C25 C26 H26B 109.5
H26A C26 H26B 109.5
C25 C26 H26C 109.5
H26A C26 H26C 109.5
H26B C26 H26C 109.5
Cl1 C27 Cl2 110.84(16)
Cl1 C27 Cl3 109.84(17)
Cl2 C27 Cl3 110.34(16)
Cl1 C27 H7 108.2(18)
Cl2 C27 H7 108.5(18)
Cl3 C27 H7 109.1(17)
Cl5 C28 Cl6 110.80(16)
Cl5 C28 Cl4 110.50(16)
Cl6 C28 Cl4 109.60(17)
Cl5 C28 H8 112.5(19)
Cl6 C28 H8 107.8(19)
Cl4 C28 H8 105.4(18)
C2 O1 P1 119.30(17)
C11 O6 P2 120.05(17)
C3 N1 P1 126.97(18)
C3 N1 H1 117(2)
P1 N1 H1 115(2)
C12 N2 P2 126.94(17)
C12 N2 H2 115(2)
P2 N2 H2 118(2)
C21 N3 C20 116.5(3)
C21 N3 H3 109(2)
C20 N3 H3 107(2)
C21 N3 H4 109.6(18)
C20 N3 H4 106.9(18)
H3 N3 H4 107(3)
C24 N4 C25 111.7(3)
C24 N4 H5 114(2)
C25 N4 H5 106(2)
C24 N4 H6 109.6(19)
C25 N4 H6 106.2(18)
H5 N4 H6 109(3)

loop_
_geom_bond_atom_site_label_1
_geom_bond_atom_site_label_2
_geom_bond_distance
P1 O3 1.4945(17)
P1 O2 1.4959(17)
P1 O1 1.6002(19)
P1 N1 1.656(2)
P2 O4 1.4891(17)
P2 O5 1.4946(17)
P2 O6 1.6055(18)
P2 N2 1.659(2)
C1 C2 1.489(4)
C1 H1B 0.9600
C1 H1C 0.9600
C1 H1F 0.9600
C2 O1 1.447(3)
C2 H2A 0.9700
C2 H2B 0.9700
C3 C4 1.392(3)
C3 C8 1.394(3)
C3 N1 1.399(3)
C4 C5 1.379(4)
C4 H4A 0.9300
C5 C6 1.390(4)
C5 H5A 0.9300
C6 C7 1.385(4)
C6 C9 1.510(4)
C7 C8 1.390(4)
C7 H7A 0.9300
C8 H8A 0.9300
C9 H9A 0.9600
C9 H9B 0.9600
C9 H9C 0.9600
C10 C11 1.483(4)
C10 H10A 0.9600
C10 H10B 0.9600
C10 H10C 0.9600
C11 O6 1.433(3)
C11 H11A 0.9700
C11 H11B 0.9700
C12 C17 1.390(3)
C12 C13 1.394(3)
C12 N2 1.401(3)
C13 C14 1.376(4)
C13 H13A 0.9300
C14 C15 1.398(4)
C14 H14A 0.9300
C15 C16 1.389(4)
C15 C18 1.506(4)
C16 C17 1.385(4)
C16 H16A 0.9300
C17 H17A 0.9300
C18 H18A 0.9600
C18 H18B 0.9600
C18 H18C 0.9600
C19 C20 1.491(5)
C19 H19A 0.9600
C19 H19B 0.9600
C19 H19C 0.9600
C20 N3 1.523(4)
C20 H20A 0.9700
C20 H20B 0.9700
C21 N3 1.460(4)
C21 C22 1.495(5)
C21 H21A 0.9700
C21 H21B 0.9700
C22 H22A 0.9600
C22 H22B 0.9600
C22 H22C 0.9600
C23 C24 1.453(5)
C23 H23A 0.9600
C23 H23B 0.9600
C23 H23C 0.9600
C24 N4 1.476(4)
C24 H24A 0.9700
C24 H24B 0.9700
C25 C26 1.493(5)
C25 N4 1.500(4)
C25 H25A 0.9700
C25 H25B 0.9700
C26 H26A 0.9600
C26 H26B 0.9600
C26 H26C 0.9600
C27 Cl1 1.752(3)
C27 Cl2 1.754(3)
C27 Cl3 1.767(3)
C27 H7 0.95(3)
C28 Cl5 1.749(3)
C28 Cl6 1.750(3)
C28 Cl4 1.764(3)
C28 H8 0.94(3)
N1 H1 0.80(3)
N2 H2 0.80(3)
N3 H3 0.79(3)
N3 H4 0.95(3)
N4 H5 0.88(3)
N4 H6 0.90(3)

loop_
_geom_hbond_atom_site_label_D
_geom_hbond_atom_site_label_H
_geom_hbond_atom_site_label_A
_geom_hbond_distance_DH
_geom_hbond_distance_HA
_geom_hbond_distance_DA
_geom_hbond_angle_DHA
N3 H3 O2 0.79(3) 2.00(3) 2.782(3) 179(4)
N4 H5 O5 0.88(3) 1.91(3) 2.790(3) 177(3)
